data_1540426
loop_
_publ_author_name
'Wu, Guangwei'
'Yu, Guihong'
'Kurt\'an, Tibor'
'M\'andi, Attila'
'Peng, Jixing'
'Mo, Xiaomei'
'Liu, Ming'
'Li, Hui'
'Sun, Xinhua'
'Li, Jing'
'Zhu, Tianjiao'
'Gu, Qianqun'
'Li, Dehai'

_publ_section_title
;
 Versixanthones A-F, Cytotoxic Xanthone-Chromanone Dimers from the
 Marine-Derived Fungus Aspergillus versicolor HDN1009.
;
_journal_issue 11
_journal_name_full 'Journal of natural products'
_journal_page_first 2691
_journal_page_last 2698
_journal_paper_doi 10.1021/acs.jnatprod.5b00636
_journal_volume 78
_journal_year 2015
_chemical_absolute_configuration ad
_chemical_formula_sum 'C32 H32 O15'
_chemical_formula_weight 656.57
_chemical_name_systematic
;
 ?
;
_space_group_crystal_system orthorhombic
_space_group_IT_number 19
_space_group_name_Hall 'P 2ac 2ab'
_space_group_name_H-M_alt 'P 21 21 21'
_symmetry_space_group_name_Hall 'P 2ac 2ab'
_symmetry_space_group_name_H-M 'P 21 21 21'
_atom_sites_solution_hydrogens mixed
_audit_creation_method SHELXL-2013
_cell_angle_alpha 90
_cell_angle_beta 90
_cell_angle_gamma 90
_cell_formula_units_Z 4
_cell_length_a 7.08330(10)
_cell_length_b 13.96080(10)
_cell_length_c 31.0735(3)
_cell_measurement_reflns_used 13961
_cell_measurement_temperature 290(2)
_cell_measurement_theta_max 69.4456
_cell_measurement_theta_min 3.1629
_cell_volume 3072.81(6)
_computing_cell_refinement 'CrysAlisPro (Agilent Technologies)'
_computing_data_collection 'CrysAlisPro (Agilent Technologies)'
_computing_data_reduction 'CrysAlisPro (Agilent Technologies)'
_computing_molecular_graphics 'Ortep-3 (L. J. Farrugia, 2001)'
_computing_publication_material SHELXL-2013
_computing_structure_refinement 'SHELXL-2013 (Sheldrick, 2013)'
_computing_structure_solution 'SHELXS-97 (Sheldrick, 1997)'
_diffrn_ambient_temperature 290(2)
_diffrn_detector_area_resol_mean 15.9149
_diffrn_measured_fraction_theta_full 0.999
_diffrn_measured_fraction_theta_max 0.994
_diffrn_measurement_device_type 'Gemini S Ultra, Agilent Technologies'
_diffrn_measurement_method '\w scans'
_diffrn_radiation_type CuK\a
_diffrn_radiation_wavelength 1.54184
_diffrn_reflns_av_R_equivalents 0.0227
_diffrn_reflns_av_unetI/netI 0.0160
_diffrn_reflns_laue_measured_fraction_full 0.999
_diffrn_reflns_laue_measured_fraction_max 0.994
_diffrn_reflns_limit_h_max 8
_diffrn_reflns_limit_h_min -6
_diffrn_reflns_limit_k_max 16
_diffrn_reflns_limit_k_min -16
_diffrn_reflns_limit_l_max 37
_diffrn_reflns_limit_l_min -37
_diffrn_reflns_number 27551
_diffrn_reflns_point_group_measured_fraction_full 0.996
_diffrn_reflns_point_group_measured_fraction_max 0.986
_diffrn_reflns_theta_full 67.684
_diffrn_reflns_theta_max 69.573
_diffrn_reflns_theta_min 3.471
_diffrn_source 'Enhance Ultra (Cu) X-ray Source'
_exptl_absorpt_coefficient_mu 0.971
_exptl_absorpt_correction_T_max 1.00000
_exptl_absorpt_correction_T_min 0.87834
_exptl_absorpt_correction_type multi-scan
_exptl_absorpt_process_details
;
CrysAlisPro, Agilent Technologies,
Version 1.171.36.21 (release 14-08-2012 CrysAlis171 .NET)
(compiled Sep 14 2012,17:21:16)
Empirical absorption correction using spherical harmonics,
 implemented in SCALE3 ABSPACK scaling algorithm.
;
_exptl_crystal_density_diffrn 1.419
_exptl_crystal_description block
_exptl_crystal_F_000 1376
_exptl_crystal_size_max 0.360
_exptl_crystal_size_mid 0.320
_exptl_crystal_size_min 0.240
_refine_diff_density_max 0.177
_refine_diff_density_min -0.183
_refine_diff_density_rms 0.031
_refine_ls_abs_structure_details
;
 Flack x determined using 2061 quotients [(I+)-(I-)]/[(I+)+(I-)]
 (Parsons and Flack (2004), Acta Cryst. A60, s61).
;
_refine_ls_abs_structure_Flack 0.02(5)
_refine_ls_extinction_method none
_refine_ls_goodness_of_fit_ref 1.044
_refine_ls_hydrogen_treatment mixed
_refine_ls_matrix_type full
_refine_ls_number_parameters 438
_refine_ls_number_reflns 5706
_refine_ls_number_restraints 2
_refine_ls_restrained_S_all 1.043
_refine_ls_R_factor_all 0.0389
_refine_ls_R_factor_gt 0.0348
_refine_ls_shift/su_max 0.000
_refine_ls_shift/su_mean 0.000
_refine_ls_structure_factor_coef Fsqd
_refine_ls_weighting_details 'w=1/[\s^2^(Fo^2^)+(0.0677P)^2^+0.2331P] where P=(Fo^2^+2Fc^2^)/3'
_refine_ls_weighting_scheme calc
_refine_ls_wR_factor_gt 0.1008
_refine_ls_wR_factor_ref 0.1048
_reflns_Friedel_coverage 0.733
_reflns_friedel_fraction_full 0.993
_reflns_friedel_fraction_max 0.976
_reflns_number_gt 5200
_reflns_number_total 5706
_reflns_threshold_expression 'I > 2\s(I)'
_cod_data_source_file np5b00636_si_002.cif
_cod_data_source_block shelxl
_cod_depositor_comments 'Adding full bibliography for 1540426.cif.'
_cod_database_code 1540426
_shelx_space_group_comment
;
The symmetry employed for this shelxl refinement is uniquely defined
by the following loop, which should always be used as a source of
symmetry information in preference to the above space-group names.
They are only intended as comments.
;
_shelx_estimated_absorpt_t_min 0.721
_shelx_estimated_absorpt_t_max 0.800
_shelxl_version_number 2013-4

loop_
_space_group_symop_operation_xyz
'x, y, z'
'-x+1/2, -y, z+1/2'
'x+1/2, -y+1/2, -z'
'-x, y+1/2, -z+1/2'

loop_
_atom_site_label
_atom_site_type_symbol
_atom_site_fract_x
_atom_site_fract_y
_atom_site_fract_z
_atom_site_U_iso_or_equiv
_atom_site_adp_type
_atom_site_occupancy
_atom_site_site_symmetry_order
_atom_site_calc_flag
_atom_site_refinement_flags_posn
_atom_site_refinement_flags_adp
O1 O 0.5502(4) 0.15596(14) -0.00663(7) 0.0715(6) Uani 1 1 d . .
H1 H 0.5983 0.1834 0.0139 0.107 Uiso 1 1 calc R U
O2 O 0.7734(5) -0.19812(19) -0.06619(7) 0.0904(8) Uani 1 1 d . .
H2 H 0.7896 -0.2370 -0.0468 0.136 Uiso 1 1 calc R U
O3 O 0.7232(4) -0.26763(14) 0.00767(6) 0.0762(6) Uani 1 1 d . .
O4 O 0.7265(4) -0.32859(13) 0.08675(7) 0.0763(7) Uani 1 1 d . .
H4 H 0.7330 -0.3333 0.0605 0.114 Uiso 1 1 calc R U
O5 O 0.6770(2) 0.00839(11) 0.05208(5) 0.0442(4) Uani 1 1 d . .
O6 O 0.2863(3) -0.02082(15) -0.01928(6) 0.0636(5) Uani 1 1 d . .
O7 O 0.3184(3) -0.0044(2) 0.05141(6) 0.0747(6) Uani 1 1 d . .
O8 O 1.0099(3) 0.04304(14) 0.16593(6) 0.0609(5) Uani 1 1 d . .
H8 H 1.0937 0.0757 0.1767 0.091 Uiso 1 1 calc R U
O9 O 1.1439(3) 0.18028(17) 0.21299(7) 0.0742(6) Uani 1 1 d . .
O10 O 0.6479(3) 0.32701(11) 0.19700(5) 0.0539(4) Uani 1 1 d . .
O11 O 0.5806(4) 0.24292(15) 0.27379(7) 0.0719(6) Uani 1 1 d . .
O12 O 0.8164(4) 0.32402(19) 0.30482(6) 0.0826(7) Uani 1 1 d . .
O13 O 0.5592(4) 0.47146(14) 0.26009(6) 0.0687(6) Uani 1 1 d . .
O14 O 0.2657(5) 0.5077(2) 0.24155(10) 0.0962(8) Uani 1 1 d . .
O15 O 0.7340(8) 0.2652(4) 0.05081(12) 0.1569(19) Uani 1 1 d D .
H15A H 0.695(13) 0.297(5) 0.0725(17) 0.235 Uiso 1 1 d D U
H15B H 0.804(10) 0.292(6) 0.0323(19) 0.235 Uiso 1 1 d D U
C1 C 0.7139(5) -0.23514(18) 0.09779(8) 0.0560(6) Uani 1 1 d . .
C2 C 0.7290(5) -0.21255(19) 0.14058(8) 0.0587(7) Uani 1 1 d . .
H2A H 0.7423 -0.2607 0.1611 0.070 Uiso 1 1 calc R U
C3 C 0.7243(4) -0.11730(18) 0.15299(8) 0.0535(6) Uani 1 1 d . .
H3 H 0.7358 -0.1028 0.1821 0.064 Uiso 1 1 calc R U
C4 C 0.7031(4) -0.04206(16) 0.12370(7) 0.0450(5) Uani 1 1 d . .
C5 C 0.6610(5) 0.07535(19) -0.01786(8) 0.0566(6) Uani 1 1 d . .
H5 H 0.7937 0.0898 -0.0117 0.068 Uiso 1 1 calc R U
C6 C 0.6396(5) 0.0570(2) -0.06622(9) 0.0656(8) Uani 1 1 d . .
H6 H 0.5053 0.0483 -0.0727 0.079 Uiso 1 1 calc R U
C7 C 0.7452(6) -0.0331(3) -0.07975(10) 0.0819(10) Uani 1 1 d . .
H7A H 0.6999 -0.0528 -0.1078 0.098 Uiso 1 1 calc R U
H7B H 0.8782 -0.0178 -0.0826 0.098 Uiso 1 1 calc R U
C8 C 0.7250(5) -0.1144(2) -0.04954(8) 0.0662(8) Uani 1 1 d . .
C9 C 0.6917(4) -0.18313(18) 0.02109(8) 0.0535(6) Uani 1 1 d . .
C11 C 0.7125(8) 0.1436(3) -0.09172(11) 0.0990(14) Uani 1 1 d . .
H11D H 0.6387 0.1990 -0.0846 0.148 Uiso 1 1 calc R U
H11E H 0.7021 0.1308 -0.1220 0.148 Uiso 1 1 calc R U
H11F H 0.8423 0.1551 -0.0845 0.148 Uiso 1 1 calc R U
C12 C 0.3835(4) -0.01219(16) 0.01215(7) 0.0469(5) Uani 1 1 d . .
C13 C 0.1157(5) -0.0069(5) 0.05569(14) 0.1150(18) Uani 1 1 d . .
H13D H 0.0824 -0.0061 0.0856 0.172 Uiso 1 1 calc R U
H13E H 0.0677 -0.0642 0.0426 0.172 Uiso 1 1 calc R U
H13F H 0.0620 0.0480 0.0417 0.172 Uiso 1 1 calc R U
C4A C 0.6852(3) -0.06575(15) 0.08079(7) 0.0420(5) Uani 1 1 d . .
C8A C 0.6735(4) -0.10417(18) -0.00779(8) 0.0505(6) Uani 1 1 d . .
C9A C 0.6892(4) -0.16253(17) 0.06676(7) 0.0479(5) Uani 1 1 d . .
C10A C 0.6003(4) -0.01033(17) 0.00988(7) 0.0447(5) Uani 1 1 d . .
C1' C 0.8495(4) 0.09561(17) 0.16301(7) 0.0458(5) Uani 1 1 d . .
C2' C 0.6984(4) 0.05798(16) 0.13981(7) 0.0451(5) Uani 1 1 d . .
C3' C 0.5368(4) 0.11437(18) 0.13580(8) 0.0510(6) Uani 1 1 d . .
H3' H 0.4357 0.0913 0.1198 0.061 Uiso 1 1 calc R U
C4' C 0.5223(4) 0.20392(17) 0.15496(8) 0.0528(6) Uani 1 1 d . .
H4' H 0.4130 0.2401 0.1517 0.063 Uiso 1 1 calc R U
C5' C 0.7423(5) 0.46052(18) 0.23932(8) 0.0597(7) Uani 1 1 d . .
H5' H 0.8403 0.4832 0.2591 0.072 Uiso 1 1 calc R U
C6' C 0.7337(5) 0.52874(19) 0.20075(9) 0.0662(8) Uani 1 1 d . .
H6' H 0.7634 0.5927 0.2119 0.079 Uiso 1 1 calc R U
C7' C 0.5246(6) 0.5291(2) 0.19008(10) 0.0726(9) Uani 1 1 d . .
H7'A H 0.4846 0.5919 0.1803 0.087 Uiso 1 1 calc R U
H7'B H 0.4959 0.4823 0.1680 0.087 Uiso 1 1 calc R U
C8' C 0.4305(6) 0.5034(2) 0.23176(11) 0.0720(8) Uani 1 1 d . .
C9' C 0.9967(4) 0.22526(19) 0.20659(8) 0.0536(6) Uani 1 1 d . .
C11' C 0.8658(7) 0.5116(3) 0.16332(12) 0.0913(12) Uani 1 1 d . .
H11A H 0.8417 0.4495 0.1513 0.137 Uiso 1 1 calc R U
H11B H 0.9941 0.5147 0.1732 0.137 Uiso 1 1 calc R U
H11C H 0.8455 0.5597 0.1418 0.137 Uiso 1 1 calc R U
C12' C 0.7066(5) 0.29908(18) 0.27221(8) 0.0562(6) Uani 1 1 d . .
C13' C 0.7737(6) 0.2837(4) 0.34643(10) 0.0957(13) Uani 1 1 d . .
H13A H 0.7714 0.2151 0.3444 0.144 Uiso 1 1 calc R U
H13B H 0.6526 0.3063 0.3559 0.144 Uiso 1 1 calc R U
H13C H 0.8687 0.3029 0.3667 0.144 Uiso 1 1 calc R U
C4A' C 0.6702(4) 0.23846(16) 0.17863(7) 0.0455(5) Uani 1 1 d . .
C8A' C 0.9772(4) 0.32705(19) 0.22193(9) 0.0589(7) Uani 1 1 d . .
H8AA H 1.0262 0.3700 0.2001 0.071 Uiso 1 1 calc R U
H8AB H 1.0520 0.3357 0.2478 0.071 Uiso 1 1 calc R U
C9A' C 0.8382(4) 0.18640(17) 0.18275(7) 0.0463(5) Uani 1 1 d . .
10A' C 0.7720(4) 0.35285(17) 0.23145(8) 0.0528(6) Uani 1 1 d . .

loop_
_atom_site_aniso_label
_atom_site_aniso_U_11
_atom_site_aniso_U_22
_atom_site_aniso_U_33
_atom_site_aniso_U_23
_atom_site_aniso_U_13
_atom_site_aniso_U_12
O1 0.1000(18) 0.0517(9) 0.0627(12) 0.0057(8) -0.0119(11) -0.0052(10)
O2 0.121(2) 0.0952(16) 0.0544(11) -0.0209(11) 0.0024(13) 0.0412(17)
O3 0.1093(19) 0.0591(11) 0.0603(11) -0.0166(9) -0.0050(12) 0.0222(12)
O4 0.116(2) 0.0459(9) 0.0668(11) -0.0033(8) -0.0029(13) 0.0128(11)
O5 0.0460(9) 0.0478(8) 0.0387(7) -0.0009(6) -0.0023(7) -0.0028(7)
O6 0.0546(11) 0.0778(12) 0.0583(10) -0.0061(9) -0.0117(9) -0.0075(10)
O7 0.0414(10) 0.1296(19) 0.0532(10) -0.0127(11) 0.0025(8) 0.0005(12)
O8 0.0526(11) 0.0671(11) 0.0631(11) -0.0074(9) -0.0076(9) 0.0113(9)
O9 0.0558(13) 0.0814(14) 0.0853(14) -0.0092(11) -0.0181(11) -0.0011(11)
O10 0.0720(12) 0.0418(8) 0.0479(8) -0.0046(6) -0.0116(8) 0.0020(8)
O11 0.0847(16) 0.0656(11) 0.0654(12) 0.0056(9) 0.0023(11) -0.0214(12)
O12 0.0914(17) 0.1081(17) 0.0485(10) 0.0188(10) -0.0159(11) -0.0351(14)
O13 0.0977(17) 0.0553(10) 0.0530(10) -0.0060(8) 0.0115(11) -0.0047(10)
O14 0.094(2) 0.0829(16) 0.111(2) -0.0102(14) 0.0115(17) -0.0063(14)
O15 0.201(5) 0.168(4) 0.102(2) -0.026(2) 0.015(3) -0.107(4)
C1 0.0649(17) 0.0443(12) 0.0588(14) -0.0005(10) 0.0024(13) 0.0068(12)
C2 0.0730(19) 0.0513(13) 0.0518(13) 0.0063(10) 0.0017(13) 0.0069(13)
C3 0.0633(17) 0.0526(13) 0.0446(12) 0.0004(10) 0.0014(11) 0.0041(12)
C4 0.0447(13) 0.0486(12) 0.0418(10) -0.0025(9) -0.0001(10) 0.0014(10)
C5 0.0622(17) 0.0580(14) 0.0496(13) 0.0068(10) -0.0014(12) -0.0088(13)
C6 0.074(2) 0.0761(18) 0.0468(13) 0.0116(12) -0.0016(13) -0.0086(16)
C7 0.091(3) 0.107(3) 0.0480(14) 0.0078(15) 0.0111(16) 0.013(2)
C8 0.069(2) 0.0833(19) 0.0466(13) -0.0097(12) -0.0017(13) 0.0178(16)
C9 0.0589(16) 0.0522(13) 0.0495(12) -0.0108(10) -0.0008(12) 0.0075(12)
C11 0.125(4) 0.112(3) 0.0602(17) 0.0250(18) 0.005(2) -0.034(3)
C12 0.0500(14) 0.0464(11) 0.0442(12) -0.0032(9) -0.0020(10) -0.0012(10)
C13 0.0421(19) 0.212(6) 0.090(3) -0.029(3) 0.0119(17) -0.005(3)
C4A 0.0392(12) 0.0449(11) 0.0419(10) -0.0010(9) 0.0008(9) 0.0016(9)
C8A 0.0490(15) 0.0588(13) 0.0437(11) -0.0076(10) 0.0016(11) 0.0062(11)
C9A 0.0476(14) 0.0497(12) 0.0464(12) -0.0053(9) 0.0024(10) 0.0031(11)
C10A 0.0448(13) 0.0517(12) 0.0374(11) -0.0008(9) -0.0027(9) -0.0029(10)
C1' 0.0471(14) 0.0496(12) 0.0407(11) 0.0031(9) -0.0015(10) 0.0042(10)
C2' 0.0524(14) 0.0472(11) 0.0358(10) -0.0007(8) -0.0017(10) 0.0023(11)
C3' 0.0534(16) 0.0525(13) 0.0472(12) -0.0055(10) -0.0105(11) 0.0019(11)
C4' 0.0557(16) 0.0489(12) 0.0538(13) -0.0059(10) -0.0104(12) 0.0092(11)
C5' 0.084(2) 0.0476(12) 0.0470(12) -0.0045(10) 0.0027(13) -0.0132(13)
C6' 0.096(2) 0.0450(13) 0.0579(15) 0.0031(11) 0.0077(16) -0.0054(14)
C7' 0.109(3) 0.0471(13) 0.0619(16) -0.0022(12) -0.0031(17) 0.0094(16)
C8' 0.088(2) 0.0501(14) 0.078(2) -0.0137(14) 0.0079(18) -0.0045(15)
C9' 0.0516(15) 0.0616(14) 0.0475(12) 0.0048(10) -0.0032(11) -0.0065(12)
C11' 0.124(3) 0.077(2) 0.073(2) 0.0272(17) 0.027(2) 0.017(2)
C12' 0.0686(18) 0.0492(12) 0.0508(13) 0.0058(10) -0.0044(12) -0.0058(13)
C13' 0.088(3) 0.146(4) 0.0522(16) 0.0321(19) -0.0089(17) -0.014(3)
C4A' 0.0576(15) 0.0404(10) 0.0385(10) 0.0010(8) -0.0025(10) -0.0006(10)
C8A' 0.0676(19) 0.0566(14) 0.0525(13) 0.0010(11) -0.0063(13) -0.0164(13)
C9A' 0.0529(15) 0.0481(11) 0.0378(10) 0.0023(9) -0.0049(10) -0.0021(11)
10A' 0.0695(18) 0.0456(11) 0.0432(11) 0.0002(9) -0.0071(12) -0.0101(12)

loop_
_atom_type_symbol
_atom_type_description
_atom_type_scat_dispersion_real
_atom_type_scat_dispersion_imag
_atom_type_scat_source
C C 0.0181 0.0091 'International Tables Vol C Tables 4.2.6.8 and 6.1.1.4'
H H 0.0000 0.0000 'International Tables Vol C Tables 4.2.6.8 and 6.1.1.4'
O O 0.0492 0.0322 'International Tables Vol C Tables 4.2.6.8 and 6.1.1.4'

loop_
_geom_angle_atom_site_label_1
_geom_angle_atom_site_label_2
_geom_angle_atom_site_label_3
_geom_angle
C5 O1 H1 109.5
C8 O2 H2 109.5
C1 O4 H4 109.5
C4A O5 C10A 118.13(17)
C12 O7 C13 115.8(3)
C1' O8 H8 109.5
C4A' O10 10A' 117.91(19)
C12' O12 C13' 117.4(3)
C8' O13 C5' 110.4(2)
H15A O15 H15B 120(8)
O4 C1 C2 117.6(2)
O4 C1 C9A 121.9(2)
C2 C1 C9A 120.5(2)
C1 C2 C3 119.3(2)
C1 C2 H2A 120.4
C3 C2 H2A 120.4
C2 C3 C4 122.9(2)
C2 C3 H3 118.6
C4 C3 H3 118.6
C4A C4 C3 117.3(2)
C4A C4 C2' 123.3(2)
C3 C4 C2' 119.3(2)
O1 C5 C6 108.7(2)
O1 C5 C10A 109.0(2)
C6 C5 C10A 113.1(2)
O1 C5 H5 108.7
C6 C5 H5 108.7
C10A C5 H5 108.7
C7 C6 C5 111.1(3)
C7 C6 C11 110.0(3)
C5 C6 C11 110.0(3)
C7 C6 H6 108.5
C5 C6 H6 108.5
C11 C6 H6 108.5
C8 C7 C6 114.3(3)
C8 C7 H7A 108.7
C6 C7 H7A 108.7
C8 C7 H7B 108.7
C6 C7 H7B 108.7
H7A C7 H7B 107.6
O2 C8 C8A 122.5(3)
O2 C8 C7 113.9(3)
C8A C8 C7 123.5(3)
O3 C9 C8A 121.8(2)
O3 C9 C9A 120.5(2)
C8A C9 C9A 117.5(2)
C6 C11 H11D 109.5
C6 C11 H11E 109.5
H11D C11 H11E 109.5
C6 C11 H11F 109.5
H11D C11 H11F 109.5
H11E C11 H11F 109.5
O6 C12 O7 124.4(3)
O6 C12 C10A 122.5(2)
O7 C12 C10A 113.2(2)
O7 C13 H13D 109.5
O7 C13 H13E 109.5
H13D C13 H13E 109.5
O7 C13 H13F 109.5
H13D C13 H13F 109.5
H13E C13 H13F 109.5
O5 C4A C4 116.93(19)
O5 C4A C9A 121.4(2)
C4 C4A C9A 121.5(2)
C8 C8A C9 119.7(2)
C8 C8A C10A 122.1(2)
C9 C8A C10A 118.2(2)
C1 C9A C4A 118.5(2)
C1 C9A C9 121.7(2)
C4A C9A C9 119.3(2)
O5 C10A C8A 110.94(19)
O5 C10A C5 105.28(19)
C8A C10A C5 112.0(2)
O5 C10A C12 109.72(19)
C8A C10A C12 110.2(2)
C5 C10A C12 108.6(2)
O8 C1' C2' 118.3(2)
O8 C1' C9A' 120.3(2)
C2' C1' C9A' 121.4(2)
C1' C2' C3' 117.6(2)
C1' C2' C4 120.8(2)
C3' C2' C4 121.3(2)
C4' C3' C2' 122.0(2)
C4' C3' H3' 119.0
C2' C3' H3' 119.0
C4A' C4' C3' 119.4(2)
C4A' C4' H4' 120.3
C3' C4' H4' 120.3
O13 C5' C6' 104.3(3)
O13 C5' 10A' 107.2(2)
C6' C5' 10A' 119.3(2)
O13 C5' H5' 108.6
C6' C5' H5' 108.6
10A' C5' H5' 108.6
C11' C6' C7' 115.9(3)
C11' C6' C5' 118.6(3)
C7' C6' C5' 102.2(2)
C11' C6' H6' 106.4
C7' C6' H6' 106.4
C5' C6' H6' 106.4
C8' C7' C6' 104.1(3)
C8' C7' H7'A 110.9
C6' C7' H7'A 110.9
C8' C7' H7'B 110.9
C6' C7' H7'B 110.9
H7'A C7' H7'B 108.9
O14 C8' O13 120.5(3)
O14 C8' C7' 129.4(4)
O13 C8' C7' 110.1(3)
O9 C9' C9A' 123.1(3)
O9 C9' C8A' 120.5(3)
C9A' C9' C8A' 116.4(2)
C6' C11' H11A 109.5
C6' C11' H11B 109.5
H11A C11' H11B 109.5
C6' C11' H11C 109.5
H11A C11' H11C 109.5
H11B C11' H11C 109.5
O11 C12' O12 125.7(2)
O11 C12' 10A' 125.5(2)
O12 C12' 10A' 108.9(2)
O12 C13' H13A 109.5
O12 C13' H13B 109.5
H13A C13' H13B 109.5
O12 C13' H13C 109.5
H13A C13' H13C 109.5
H13B C13' H13C 109.5
C4' C4A' O10 117.0(2)
C4' C4A' C9A' 121.1(2)
O10 C4A' C9A' 121.9(2)
C9' C8A' 10A' 111.8(2)
C9' C8A' H8AA 109.3
10A' C8A' H8AA 109.3
C9' C8A' H8AB 109.3
10A' C8A' H8AB 109.3
H8AA C8A' H8AB 107.9
C4A' C9A' C1' 118.3(2)
C4A' C9A' C9' 120.7(2)
C1' C9A' C9' 121.0(2)
O10 10A' C8A' 112.4(2)
O10 10A' C5' 106.3(2)
C8A' 10A' C5' 113.1(2)
O10 10A' C12' 107.9(2)
C8A' 10A' C12' 109.3(2)
C5' 10A' C12' 107.7(2)

loop_
_geom_bond_atom_site_label_1
_geom_bond_atom_site_label_2
_geom_bond_distance
O1 C5 1.416(4)
O1 H1 0.8200
O2 C8 1.323(4)
O2 H2 0.8200
O3 C9 1.271(3)
O4 C1 1.352(3)
O4 H4 0.8200
O5 C4A 1.368(3)
O5 C10A 1.444(3)
O6 C12 1.201(3)
O7 C12 1.309(3)
O7 C13 1.442(4)
O8 C1' 1.356(3)
O8 H8 0.8200
O9 C9' 1.233(4)
O10 C4A' 1.371(3)
O10 10A' 1.431(3)
O11 C12' 1.189(4)
O12 C12' 1.324(3)
O12 C13' 1.442(3)
O13 C8' 1.344(4)
O13 C5' 1.456(4)
O14 C8' 1.208(5)
O15 H15A 0.850(3)
O15 H15B 0.850(3)
C1 C2 1.371(4)
C1 C9A 1.410(3)
C2 C3 1.385(4)
C2 H2A 0.9300
C3 C4 1.398(3)
C3 H3 0.9300
C4 C4A 1.379(3)
C4 C2' 1.484(3)
C5 C6 1.532(4)
C5 C10A 1.536(3)
C5 H5 0.9800
C6 C7 1.522(5)
C6 C11 1.535(4)
C6 H6 0.9800
C7 C8 1.480(5)
C7 H7A 0.9700
C7 H7B 0.9700
C8 C8A 1.355(4)
C9 C8A 1.427(4)
C9 C9A 1.448(3)
C11 H11D 0.9600
C11 H11E 0.9600
C11 H11F 0.9600
C12 C10A 1.537(4)
C13 H13D 0.9600
C13 H13E 0.9600
C13 H13F 0.9600
C4A C9A 1.420(3)
C8A C10A 1.512(3)
C1' C2' 1.393(4)
C1' C9A' 1.410(3)
C2' C3' 1.394(4)
C3' C4' 1.389(3)
C3' H3' 0.9300
C4' C4A' 1.368(4)
C4' H4' 0.9300
C5' C6' 1.532(4)
C5' 10A' 1.538(4)
C5' H5' 0.9800
C6' C11' 1.512(5)
C6' C7' 1.518(5)
C6' H6' 0.9800
C7' C8' 1.500(5)
C7' H7'A 0.9700
C7' H7'B 0.9700
C9' C9A' 1.450(4)
C9' C8A' 1.505(4)
C11' H11A 0.9600
C11' H11B 0.9600
C11' H11C 0.9600
C12' 10A' 1.544(4)
C13' H13A 0.9600
C13' H13B 0.9600
C13' H13C 0.9600
C4A' C9A' 1.400(4)
C8A' 10A' 1.526(4)
C8A' H8AA 0.9700
C8A' H8AB 0.9700

loop_
_geom_hbond_atom_site_label_D
_geom_hbond_atom_site_label_H
_geom_hbond_atom_site_label_A
_geom_hbond_distance_DH
_geom_hbond_distance_HA
_geom_hbond_distance_DA
_geom_hbond_angle_DHA
_geom_hbond_site_symmetry_A
O8 H8 O9 0.82 1.88 2.590(3) 144.5 .
O1 H1 O15 0.82 1.88 2.684(4) 166.3 .
O4 H4 O3 0.82 1.88 2.601(3) 145.8 .
O2 H2 O3 0.82 1.81 2.517(3) 144.0 .
O15 H15B O1 0.850(3) 2.05(3) 2.848(5) 157(8) 3
O4 H4 O6 0.82 2.44 2.999(3) 126.8 3_545
C7' H7'A O11 0.97 2.59 3.275(4) 128.0 4_655
C13 H13D O8 0.96 2.64 3.575(5) 165.4 1_455

loop_
_geom_torsion_atom_site_label_1
_geom_torsion_atom_site_label_2
_geom_torsion_atom_site_label_3
_geom_torsion_atom_site_label_4
_geom_torsion
O4 C1 C2 C3 177.5(3)
C9A C1 C2 C3 -1.5(5)
C1 C2 C3 C4 0.6(5)
C2 C3 C4 C4A 0.4(4)
C2 C3 C4 C2' 179.6(3)
O1 C5 C6 C7 -176.2(3)
C10A C5 C6 C7 -55.0(4)
O1 C5 C6 C11 61.7(4)
C10A C5 C6 C11 -177.1(3)
C5 C6 C7 C8 42.0(4)
C11 C6 C7 C8 164.0(3)
C6 C7 C8 O2 163.3(3)
C6 C7 C8 C8A -20.8(5)
C13 O7 C12 O6 0.1(5)
C13 O7 C12 C10A -179.3(4)
C10A O5 C4A C4 -160.8(2)
C10A O5 C4A C9A 23.8(3)
C3 C4 C4A O5 -175.8(2)
C2' C4 C4A O5 5.0(4)
C3 C4 C4A C9A -0.4(4)
C2' C4 C4A C9A -179.6(2)
O2 C8 C8A C9 7.4(5)
C7 C8 C8A C9 -168.2(3)
O2 C8 C8A C10A -173.9(3)
C7 C8 C8A C10A 10.5(5)
O3 C9 C8A C8 -12.5(5)
C9A C9 C8A C8 162.2(3)
O3 C9 C8A C10A 168.7(3)
C9A C9 C8A C10A -16.5(4)
O4 C1 C9A C4A -177.4(3)
C2 C1 C9A C4A 1.5(4)
O4 C1 C9A C9 -5.2(5)
C2 C1 C9A C9 173.7(3)
O5 C4A C9A C1 174.6(2)
C4 C4A C9A C1 -0.6(4)
O5 C4A C9A C9 2.3(4)
C4 C4A C9A C9 -172.9(3)
O3 C9 C9A C1 -2.5(5)
C8A C9 C9A C1 -177.4(3)
O3 C9 C9A C4A 169.6(3)
C8A C9 C9A C4A -5.3(4)
C4A O5 C10A C8A -43.0(3)
C4A O5 C10A C5 -164.4(2)
C4A O5 C10A C12 78.9(2)
C8 C8A C10A O5 -139.1(3)
C9 C8A C10A O5 39.7(3)
C8 C8A C10A C5 -21.7(4)
C9 C8A C10A C5 157.0(2)
C8 C8A C10A C12 99.2(3)
C9 C8A C10A C12 -82.0(3)
O1 C5 C10A O5 -74.4(3)
C6 C5 C10A O5 164.6(2)
O1 C5 C10A C8A 164.9(2)
C6 C5 C10A C8A 43.9(3)
O1 C5 C10A C12 43.0(3)
C6 C5 C10A C12 -78.0(3)
O6 C12 C10A O5 175.5(2)
O7 C12 C10A O5 -5.1(3)
O6 C12 C10A C8A -62.1(3)
O7 C12 C10A C8A 117.3(2)
O6 C12 C10A C5 60.9(3)
O7 C12 C10A C5 -119.7(2)
O8 C1' C2' C3' -177.7(2)
C9A' C1' C2' C3' 1.6(3)
O8 C1' C2' C4 8.1(3)
C9A' C1' C2' C4 -172.6(2)
C4A C4 C2' C1' -121.9(3)
C3 C4 C2' C1' 58.9(3)
C4A C4 C2' C3' 64.1(4)
C3 C4 C2' C3' -115.1(3)
C1' C2' C3' C4' -1.7(4)
C4 C2' C3' C4' 172.5(2)
C2' C3' C4' C4A' -0.1(4)
C8' O13 C5' C6' 23.7(3)
C8' O13 C5' 10A' -103.6(2)
O13 C5' C6' C11' -158.3(3)
10A' C5' C6' C11' -38.9(4)
O13 C5' C6' C7' -29.5(3)
10A' C5' C6' C7' 89.9(3)
C11' C6' C7' C8' 155.6(2)
C5' C6' C7' C8' 25.1(3)
C5' O13 C8' O14 172.3(3)
C5' O13 C8' C7' -7.4(3)
C6' C7' C8' O14 168.2(3)
C6' C7' C8' O13 -12.1(3)
C13' O12 C12' O11 -3.6(5)
C13' O12 C12' 10A' 177.9(3)
C3' C4' C4A' O10 -179.7(2)
C3' C4' C4A' C9A' 2.0(4)
10A' O10 C4A' C4' 162.0(2)
10A' O10 C4A' C9A' -19.7(3)
O9 C9' C8A' 10A' -151.9(3)
C9A' C9' C8A' 10A' 30.8(3)
C4' C4A' C9A' C1' -2.1(3)
O10 C4A' C9A' C1' 179.7(2)
C4' C4A' C9A' C9' 177.7(2)
O10 C4A' C9A' C9' -0.5(3)
O8 C1' C9A' C4A' 179.5(2)
C2' C1' C9A' C4A' 0.2(3)
O8 C1' C9A' C9' -0.2(3)
C2' C1' C9A' C9' -179.6(2)
O9 C9' C9A' C4A' 176.2(2)
C8A' C9' C9A' C4A' -6.5(3)
O9 C9' C9A' C1' -4.1(4)
C8A' C9' C9A' C1' 173.2(2)
C4A' O10 10A' C8A' 44.7(3)
C4A' O10 10A' C5' 168.9(2)
C4A' O10 10A' C12' -75.8(3)
C9' C8A' 10A' O10 -49.3(3)
C9' C8A' 10A' C5' -169.7(2)
C9' C8A' 10A' C12' 70.4(3)
O13 C5' 10A' O10 72.8(3)
C6' C5' 10A' O10 -45.2(4)
O13 C5' 10A' C8A' -163.5(2)
C6' C5' 10A' C8A' 78.6(3)
O13 C5' 10A' C12' -42.6(3)
C6' C5' 10A' C12' -160.6(3)
O11 C12' 10A' O10 3.2(4)
O12 C12' 10A' O10 -178.3(2)
O11 C12' 10A' C8A' -119.2(3)
O12 C12' 10A' C8A' 59.3(3)
O11 C12' 10A' C5' 117.6(3)
O12 C12' 10A' C5' -63.9(3)
